data_7028299
loop_
_publ_author_name
'Schilling, Lars-Hendrik'
'Stock, Norbert'

_publ_section_title
;
 High-throughput ultrasonic synthesis and in situ crystallisation
 investigation of metal phosphonocarboxylates.
;
_journal_issue 2
_journal_name_full 'Dalton transactions (Cambridge, England : 2003)'
_journal_page_first 414
_journal_page_last 422
_journal_paper_doi 10.1039/c3dt52576g
_journal_volume 43
_journal_year 2014
_chemical_formula_moiety 'C16 H24 Ni O14 P2'
_chemical_formula_sum 'C16 H24 Ni O14 P2'
_chemical_formula_weight 561.00
_chemical_name_systematic
; 
 bis(\m~2~-4-(Phosphatomethyl)benzoic acid)-tetraaqua-nickel
;
_space_group_IT_number 2
_symmetry_cell_setting triclinic
_symmetry_Int_Tables_number 2
_symmetry_space_group_name_Hall '-P 1'
_symmetry_space_group_name_H-M 'P -1'
_atom_sites_solution_hydrogens geom
_atom_sites_solution_primary direct
_atom_sites_solution_secondary difmap
_audit_creation_method SHELXL-97
_cell_angle_alpha 83.42(3)
_cell_angle_beta 89.71(3)
_cell_angle_gamma 83.50(3)
_cell_formula_units_Z 1
_cell_length_a 4.7713(10)
_cell_length_b 6.8621(14)
_cell_length_c 16.598(3)
_cell_measurement_temperature 293(2)
_cell_volume 536.37(19)
_computing_cell_refinement 'X-Area (Stoe, 2008)'
_computing_data_collection 'X-Area (Stoe, 2008)'
_computing_data_reduction 'X-Area (Stoe, 2008)'
_computing_molecular_graphics
;
XP in SHELXTL (Sheldrick, 2008) 
;
_computing_publication_material 'XCIF in SHELXTL (Sheldrick, 2008)'
_computing_structure_refinement 'SHELXL-97 (Sheldrick, 1997)'
_computing_structure_solution 'SHELXS-97 (Sheldrick, 1990)'
_diffrn_ambient_temperature 293(2)
_diffrn_measured_fraction_theta_full 0.953
_diffrn_measured_fraction_theta_max 0.954
_diffrn_measurement_device_type 'Stoe IPSD-2'
_diffrn_measurement_method 'omega scan'
_diffrn_radiation_monochromator graphite
_diffrn_radiation_source 'fine-focus sealed tube'
_diffrn_radiation_type MoK\a
_diffrn_radiation_wavelength 0.71073
_diffrn_reflns_av_R_equivalents 0.0000
_diffrn_reflns_av_sigmaI/netI 0.0202
_diffrn_reflns_limit_h_max 6
_diffrn_reflns_limit_h_min -6
_diffrn_reflns_limit_k_max 9
_diffrn_reflns_limit_k_min -8
_diffrn_reflns_limit_l_max 21
_diffrn_reflns_limit_l_min 0
_diffrn_reflns_number 2458
_diffrn_reflns_theta_full 27.94
_diffrn_reflns_theta_max 27.94
_diffrn_reflns_theta_min 2.47
_diffrn_standards_number 0
_exptl_absorpt_coefficient_mu 1.127
_exptl_absorpt_correction_T_max 0.9005
_exptl_absorpt_correction_T_min 0.7625
_exptl_absorpt_correction_type numerical
_exptl_absorpt_process_details 'X-Shape and X-Red32 (Stoe, 2008)'
_exptl_crystal_colour 'light green'
_exptl_crystal_density_diffrn 1.737
_exptl_crystal_density_method 'not measured'
_exptl_crystal_description needle
_exptl_crystal_F_000 290
_exptl_crystal_size_max 0.1682
_exptl_crystal_size_mid 0.1136
_exptl_crystal_size_min 0.0822
_refine_diff_density_max 0.302
_refine_diff_density_min -0.357
_refine_diff_density_rms 0.058
_refine_ls_extinction_method none
_refine_ls_goodness_of_fit_ref 2.762
_refine_ls_hydrogen_treatment mixed
_refine_ls_matrix_type full
_refine_ls_number_parameters 152
_refine_ls_number_reflns 2458
_refine_ls_number_restraints 0
_refine_ls_restrained_S_all 2.762
_refine_ls_R_factor_all 0.0384
_refine_ls_R_factor_gt 0.0320
_refine_ls_shift/su_max 0.000
_refine_ls_shift/su_mean 0.000
_refine_ls_structure_factor_coef Fsqd
_refine_ls_weighting_details 'calc w=1/[\s^2^(Fo^2^)+(0.0000P)^2^+0.0000P] where P=(Fo^2^+2Fc^2^)/3'
_refine_ls_weighting_scheme calc
_refine_ls_wR_factor_gt 0.0427
_refine_ls_wR_factor_ref 0.0429
_reflns_number_gt 2083
_reflns_number_total 2458
_reflns_threshold_expression >2sigma(I)
_cod_data_source_file c3dt52576g.txt
_cod_data_source_block c:\einkris\nil6_ipds2\absc\nil6a
_cod_original_cell_volume 536.36(19)
_cod_database_code 7028299

loop_
_symmetry_equiv_pos_as_xyz
'x, y, z'
'-x, -y, -z'

loop_
_atom_site_label
_atom_site_type_symbol
_atom_site_fract_x
_atom_site_fract_y
_atom_site_fract_z
_atom_site_U_iso_or_equiv
_atom_site_adp_type
_atom_site_occupancy
_atom_site_symmetry_multiplicity
_atom_site_calc_flag
_atom_site_refinement_flags
Ni1 Ni 0.5000 0.5000 0.5000 0.01830(10) Uani 1 2 d S
P1 P 0.34444(9) 0.76653(6) 0.64732(3) 0.01885(11) Uani 1 1 d .
O1 O 0.2562(2) 0.63184(17) 0.58896(7) 0.0228(3) Uani 1 1 d .
O2 O 0.0850(3) 0.91035(18) 0.66907(8) 0.0299(3) Uani 1 1 d .
H1 H -0.0722 0.8957 0.6527 0.036 Uiso 1 1 d R
O3 O 0.5741(3) 0.88994(17) 0.61515(7) 0.0233(3) Uani 1 1 d .
O4 O -0.4062(4) 0.2295(2) 0.98818(9) 0.0463(4) Uani 1 1 d .
O5 O -0.2881(4) -0.0172(2) 0.91411(11) 0.0528(5) Uani 1 1 d .
H2 H -0.3975 -0.0757 0.9435 0.082(11) Uiso 1 1 d R
O6 O 0.3288(3) 0.23525(17) 0.53114(8) 0.0240(3) Uani 1 1 d .
H3 H 0.3440 0.1921 0.4871 0.029 Uiso 1 1 d R
H4 H 0.4042 0.1467 0.5640 0.029 Uiso 1 1 d R
O7 O 0.1832(3) 0.58852(18) 0.41627(8) 0.0261(3) Uani 1 1 d .
H5 H 0.0764 0.6784 0.4320 0.031 Uiso 1 1 d R
H6 H 0.0810 0.4996 0.4202 0.031 Uiso 1 1 d R
C1 C 0.4736(4) 0.6338(3) 0.74137(12) 0.0291(4) Uani 1 1 d .
H1B H 0.6409 0.5469 0.7304 0.035 Uiso 1 1 calc R
H1A H 0.5307 0.7279 0.7757 0.035 Uiso 1 1 calc R
C2 C 0.2690(4) 0.5113(3) 0.78825(11) 0.0271(4) Uani 1 1 d .
C3 C 0.2329(5) 0.3235(3) 0.76917(12) 0.0335(5) Uani 1 1 d .
H3A H 0.3289 0.2743 0.7256 0.040 Uiso 1 1 calc R
C4 C 0.0546(5) 0.2094(3) 0.81474(12) 0.0328(5) Uani 1 1 d .
H4A H 0.0334 0.0834 0.8020 0.039 Uiso 1 1 calc R
C5 C -0.0924(4) 0.2816(3) 0.87924(12) 0.0281(4) Uani 1 1 d .
C6 C -0.0632(4) 0.4714(3) 0.89705(12) 0.0301(4) Uani 1 1 d .
H6A H -0.1645 0.5221 0.9395 0.036 Uiso 1 1 calc R
C7 C 0.1161(4) 0.5851(3) 0.85183(11) 0.0288(4) Uani 1 1 d .
H7A H 0.1346 0.7119 0.8641 0.035 Uiso 1 1 calc R
C8 C -0.2737(4) 0.1584(3) 0.93086(12) 0.0307(4) Uani 1 1 d .

loop_
_atom_site_aniso_label
_atom_site_aniso_U_11
_atom_site_aniso_U_22
_atom_site_aniso_U_33
_atom_site_aniso_U_23
_atom_site_aniso_U_13
_atom_site_aniso_U_12
Ni1 0.01676(19) 0.01613(18) 0.0219(2) -0.00215(14) 0.00032(15) -0.00159(14)
P1 0.0158(2) 0.0192(2) 0.0216(3) -0.00275(18) -0.00104(19) -0.00174(19)
O1 0.0212(6) 0.0226(6) 0.0258(7) -0.0077(5) 0.0022(5) -0.0034(5)
O2 0.0175(7) 0.0328(7) 0.0414(8) -0.0164(6) -0.0030(6) 0.0008(5)
O3 0.0212(6) 0.0219(6) 0.0271(7) -0.0025(5) -0.0037(5) -0.0035(5)
O4 0.0570(10) 0.0428(9) 0.0415(9) -0.0073(7) 0.0175(8) -0.0141(8)
O5 0.0680(12) 0.0299(8) 0.0620(11) -0.0056(7) 0.0317(9) -0.0133(8)
O6 0.0252(7) 0.0191(6) 0.0270(7) 0.0004(5) -0.0002(5) -0.0024(5)
O7 0.0188(6) 0.0243(6) 0.0345(7) -0.0026(5) -0.0017(5) -0.0005(5)
C1 0.0234(10) 0.0333(10) 0.0300(11) -0.0005(8) -0.0045(8) -0.0043(8)
C2 0.0274(10) 0.0285(9) 0.0241(10) 0.0037(7) -0.0039(8) -0.0038(8)
C3 0.0405(12) 0.0305(10) 0.0292(11) -0.0057(8) 0.0083(9) -0.0010(9)
C4 0.0417(12) 0.0237(9) 0.0334(11) -0.0036(8) 0.0052(9) -0.0048(8)
C5 0.0300(10) 0.0260(9) 0.0268(10) 0.0016(7) 0.0005(8) -0.0017(8)
C6 0.0349(11) 0.0310(10) 0.0241(10) -0.0039(7) 0.0029(8) -0.0014(8)
C7 0.0337(11) 0.0264(9) 0.0266(10) -0.0027(7) -0.0019(8) -0.0048(8)
C8 0.0335(11) 0.0290(10) 0.0286(10) -0.0003(8) 0.0031(8) -0.0017(8)

loop_
_atom_type_symbol
_atom_type_description
_atom_type_scat_dispersion_real
_atom_type_scat_dispersion_imag
_atom_type_scat_source
C C 0.0033 0.0016 'International Tables Vol C Tables 4.2.6.8 and 6.1.1.4'
H H 0.0000 0.0000 'International Tables Vol C Tables 4.2.6.8 and 6.1.1.4'
O O 0.0106 0.0060 'International Tables Vol C Tables 4.2.6.8 and 6.1.1.4'
P P 0.1023 0.0942 'International Tables Vol C Tables 4.2.6.8 and 6.1.1.4'
Ni Ni 0.3393 1.1124 'International Tables Vol C Tables 4.2.6.8 and 6.1.1.4'

loop_
_geom_angle_atom_site_label_1
_geom_angle_atom_site_label_2
_geom_angle_atom_site_label_3
_geom_angle
_geom_angle_site_symmetry_1
_geom_angle_site_symmetry_3
O7 Ni1 O7 180.00(5) 2_666 .
O7 Ni1 O6 89.93(6) 2_666 .
O7 Ni1 O6 90.07(6) . .
O7 Ni1 O6 90.07(6) 2_666 2_666
O7 Ni1 O6 89.93(5) . 2_666
O6 Ni1 O6 180.0 . 2_666
O7 Ni1 O1 89.69(5) 2_666 .
O7 Ni1 O1 90.31(5) . .
O6 Ni1 O1 90.49(5) . .
O6 Ni1 O1 89.51(5) 2_666 .
O7 Ni1 O1 90.31(5) 2_666 2_666
O7 Ni1 O1 89.69(5) . 2_666
O6 Ni1 O1 89.51(5) . 2_666
O6 Ni1 O1 90.49(5) 2_666 2_666
O1 Ni1 O1 180.00(6) . 2_666
O1 P1 O3 113.84(7) . .
O1 P1 O2 109.92(8) . .
O3 P1 O2 107.94(7) . .
O1 P1 C1 112.27(8) . .
O3 P1 C1 106.45(8) . .
O2 P1 C1 106.03(9) . .
P1 O1 Ni1 128.17(7) . .
P1 O2 H1 119.3 . .
C8 O5 H2 112.7 . .
Ni1 O6 H3 98.5 . .
Ni1 O6 H4 122.7 . .
H3 O6 H4 105.4 . .
Ni1 O7 H5 109.6 . .
Ni1 O7 H6 105.6 . .
H5 O7 H6 100.7 . .
C2 C1 P1 115.89(14) . .
C2 C1 H1B 108.3 . .
P1 C1 H1B 108.3 . .
C2 C1 H1A 108.3 . .
P1 C1 H1A 108.3 . .
H1B C1 H1A 107.4 . .
C7 C2 C3 119.02(17) . .
C7 C2 C1 120.12(17) . .
C3 C2 C1 120.85(18) . .
C4 C3 C2 120.33(19) . .
C4 C3 H3A 119.8 . .
C2 C3 H3A 119.8 . .
C5 C4 C3 120.47(19) . .
C5 C4 H4A 119.8 . .
C3 C4 H4A 119.8 . .
C4 C5 C6 119.39(17) . .
C4 C5 C8 121.17(18) . .
C6 C5 C8 119.42(17) . .
C7 C6 C5 120.17(18) . .
C7 C6 H6A 119.9 . .
C5 C6 H6A 119.9 . .
C6 C7 C2 120.57(18) . .
C6 C7 H7A 119.7 . .
C2 C7 H7A 119.7 . .
O4 C8 O5 123.02(18) . .
O4 C8 C5 119.42(17) . .
O5 C8 C5 117.56(17) . .

loop_
_geom_bond_atom_site_label_1
_geom_bond_atom_site_label_2
_geom_bond_distance
_geom_bond_site_symmetry_2
Ni1 O7 2.0507(14) 2_666
Ni1 O7 2.0507(14) .
Ni1 O6 2.0860(13) .
Ni1 O6 2.0860(13) 2_666
Ni1 O1 2.0983(13) .
Ni1 O1 2.0984(13) 2_666
P1 O1 1.5057(13) .
P1 O3 1.5179(13) .
P1 O2 1.5611(14) .
P1 C1 1.790(2) .
O2 H1 0.8200 .
O4 C8 1.254(2) .
O5 C8 1.277(2) .
O5 H2 0.8200 .
O6 H3 0.8200 .
O6 H4 0.8199 .
O7 H5 0.8200 .
O7 H6 0.8200 .
C1 C2 1.514(3) .
C1 H1B 0.9700 .
C1 H1A 0.9700 .
C2 C7 1.390(3) .
C2 C3 1.391(3) .
C3 C4 1.384(3) .
C3 H3A 0.9300 .
C4 C5 1.385(3) .
C4 H4A 0.9300 .
C5 C6 1.390(3) .
C5 C8 1.480(3) .
C6 C7 1.384(3) .
C6 H6A 0.9300 .
C7 H7A 0.9300 .

loop_
_geom_torsion_atom_site_label_1
_geom_torsion_atom_site_label_2
_geom_torsion_atom_site_label_3
_geom_torsion_atom_site_label_4
_geom_torsion
_geom_torsion_site_symmetry_1
O3 P1 O1 Ni1 29.54(11) .
O2 P1 O1 Ni1 150.76(8) .
C1 P1 O1 Ni1 -91.48(11) .
O7 Ni1 O1 P1 47.81(9) 2_666
O7 Ni1 O1 P1 -132.19(9) .
O6 Ni1 O1 P1 137.74(10) .
O6 Ni1 O1 P1 -42.26(10) 2_666
O1 Ni1 O1 P1 -132(40) 2_666
O1 P1 C1 C2 -59.35(17) .
O3 P1 C1 C2 175.46(14) .
O2 P1 C1 C2 60.70(16) .
P1 C1 C2 C7 -98.3(2) .
P1 C1 C2 C3 82.3(2) .
C7 C2 C3 C4 -2.2(3) .
C1 C2 C3 C4 177.1(2) .
C2 C3 C4 C5 0.8(3) .
C3 C4 C5 C6 1.1(3) .
C3 C4 C5 C8 -177.2(2) .
C4 C5 C6 C7 -1.5(3) .
C8 C5 C6 C7 176.86(19) .
C5 C6 C7 C2 0.0(3) .
C3 C2 C7 C6 1.9(3) .
C1 C2 C7 C6 -177.50(17) .
C4 C5 C8 O4 -179.2(2) .
C6 C5 C8 O4 2.5(3) .
C4 C5 C8 O5 0.5(3) .
C6 C5 C8 O5 -177.83(19) .
